data_7128117
loop_
_publ_author_name
'Dhaka, Arun'
'Jeannin, Olivier'
'Aubert, Emmanuel'
'Espinosa, Enrique'
'Fourmigu\'e, Marc'

_publ_section_title
;
 Supramolecular rectangles through directional chalcogen bonding.
;
_journal_issue 37
_journal_name_full 'Chemical communications (Cambridge, England)'
_journal_page_first 4560
_journal_page_last 4563
_journal_paper_doi 10.1039/d1cc00789k
_journal_volume 57
_journal_year 2021
_chemical_formula_moiety 'C20 H14 Te2, C10 H8 N4'
_chemical_formula_sum 'C30 H22 N4 Te2'
_chemical_formula_weight 693.71
_space_group_IT_number 14
_space_group_name_Hall '-P 2yn'
_space_group_name_H-M_alt 'P 1 21/n 1'
_symmetry_cell_setting monoclinic
_symmetry_Int_Tables_number 14
_symmetry_space_group_name_Hall '-P 2yn'
_symmetry_space_group_name_H-M 'P 1 21/n 1'
_atom_sites_solution_hydrogens geom
_audit_conform_dict_location ftp://ftp.iucr.org/pub/cif_core.dic
_audit_conform_dict_name cif_core.dic
_audit_conform_dict_version 2.4.3
_audit_creation_date 2020-11-04T15:14:14-00:00
_audit_creation_method 'WinGX routine CIF_UPDATE'
_audit_update_record
;
2021-01-28 deposited with the CCDC.	2021-03-31 downloaded from the CCDC.
;
_cell_angle_alpha 90
_cell_angle_beta 115.480(6)
_cell_angle_gamma 90
_cell_formula_units_Z 4
_cell_length_a 10.8282(19)
_cell_length_b 24.258(4)
_cell_length_c 11.763(2)
_cell_measurement_reflns_used 9667
_cell_measurement_temperature 294(2)
_cell_measurement_theta_max 27.57
_cell_measurement_theta_min 2.68
_cell_measurement_wavelength 0.71073
_cell_volume 2789.3(8)
_computing_cell_refinement 'APEX3 (Bruker, 2015)'
_computing_data_collection 'Bruker APEX3 (Bruker, 2015)'
_computing_data_reduction 'SAINT (Bruker, 2014)'
_computing_molecular_graphics 'Ortep for Windows (Farrugia, 2012)'
_computing_publication_material 'WinGX publication routines (Farrugia, 2012)'
_computing_structure_refinement 'SHELXL-2014/7 (Sheldrick, 2014)'
_diffrn_ambient_temperature 294(2)
_diffrn_detector 'CCD plate'
_diffrn_detector_area_resol_mean 10.42
_diffrn_measured_fraction_theta_full 0.997
_diffrn_measured_fraction_theta_max 0.984
_diffrn_measurement_device_type 'D8 VENTURE Bruker AXS'
_diffrn_measurement_method 'CCD rotation images, thick slices'
_diffrn_orient_matrix_UB_11 -0.084809
_diffrn_orient_matrix_UB_12 0.015025
_diffrn_orient_matrix_UB_13 0.002472
_diffrn_orient_matrix_UB_21 -0.04536
_diffrn_orient_matrix_UB_22 0.001394
_diffrn_orient_matrix_UB_23 -0.094105
_diffrn_orient_matrix_UB_31 -0.034864
_diffrn_orient_matrix_UB_32 -0.038363
_diffrn_orient_matrix_UB_33 -0.002452
_diffrn_radiation_monochromator 'multilayer monochromator'
_diffrn_radiation_probe x-ray
_diffrn_radiation_type MoK\a
_diffrn_radiation_wavelength 0.71073
_diffrn_reflns_av_R_equivalents 0.0499
_diffrn_reflns_av_unetI/netI 0.0366
_diffrn_reflns_Laue_measured_fraction_full 0.997
_diffrn_reflns_Laue_measured_fraction_max 0.984
_diffrn_reflns_limit_h_max 14
_diffrn_reflns_limit_h_min -14
_diffrn_reflns_limit_k_max 31
_diffrn_reflns_limit_k_min -27
_diffrn_reflns_limit_l_max 15
_diffrn_reflns_limit_l_min -15
_diffrn_reflns_number 34265
_diffrn_reflns_point_group_measured_fraction_full 0.997
_diffrn_reflns_point_group_measured_fraction_max 0.984
_diffrn_reflns_theta_full 25.242
_diffrn_reflns_theta_max 27.572
_diffrn_reflns_theta_min 2.094
_diffrn_source 'Enraf Nonius FR590'
_diffrn_standards_number 0
_exptl_absorpt_coefficient_mu 2.116
_exptl_absorpt_correction_T_max 0.938
_exptl_absorpt_correction_T_min 0.558
_exptl_absorpt_correction_type multi-scan
_exptl_absorpt_process_details
;
  [Sheldrick, G.M. (2014). SADABS Bruker AXS Inc., Madison, Wisconsin, USA]
;
_exptl_crystal_colour red
_exptl_crystal_density_diffrn 1.652
_exptl_crystal_density_method 'not measured'
_exptl_crystal_description plate
_exptl_crystal_F_000 1336
_exptl_crystal_size_max 0.28
_exptl_crystal_size_mid 0.24
_exptl_crystal_size_min 0.03
_refine_diff_density_max 1.051
_refine_diff_density_min -0.945
_refine_diff_density_rms 0.119
_refine_ls_extinction_method none
_refine_ls_goodness_of_fit_ref 1.24
_refine_ls_hydrogen_treatment constr
_refine_ls_matrix_type full
_refine_ls_number_constraints 0
_refine_ls_number_parameters 334
_refine_ls_number_reflns 6342
_refine_ls_number_restraints 2
_refine_ls_restrained_S_all 1.24
_refine_ls_R_factor_all 0.099
_refine_ls_R_factor_gt 0.0776
_refine_ls_shift/su_max 0
_refine_ls_shift/su_mean 0
_refine_ls_structure_factor_coef Fsqd
_refine_ls_weighting_details 'w=1/[\s^2^(Fo^2^)+22.4957P] where P=(Fo^2^+2Fc^2^)/3'
_refine_ls_weighting_scheme calc
_refine_ls_wR_factor_gt 0.1612
_refine_ls_wR_factor_ref 0.1725
_reflns_Friedel_coverage 0
_reflns_number_gt 4997
_reflns_number_total 6342
_reflns_threshold_expression 'I > 2\s(I)'
_cod_data_source_file d1cc00789k2.cif
_cod_data_source_block BTMEA-azopy
_cod_depositor_comments 'Adding full bibliography for 7128116--7128119.cif.'
_cod_original_sg_symbol_H-M 'P 21/n'
_cod_database_code 7128117

loop_
_symmetry_equiv_pos_as_xyz
'x, y, z'
'-x+1/2, y+1/2, -z+1/2'
'-x, -y, -z'
'x-1/2, -y-1/2, z-1/2'

loop_
_atom_site_label
_atom_site_type_symbol
_atom_site_fract_x
_atom_site_fract_y
_atom_site_fract_z
_atom_site_U_iso_or_equiv
_atom_site_adp_type
_atom_site_occupancy
_atom_site_site_symmetry_order
_atom_site_calc_flag
_atom_site_refinement_flags_posn
_atom_site_refinement_flags_adp
_atom_site_refinement_flags_occupancy
_atom_site_disorder_assembly
_atom_site_disorder_group
C1 C 0.6029(8) 0.3283(3) 1.0747(7) 0.0448(17) Uani 1 1 d . . . . .
C2 C 0.4629(8) 0.3475(4) 1.0064(7) 0.0519(19) Uani 1 1 d . . . . .
C3 C 0.3737(10) 0.3451(4) 1.0602(9) 0.070(3) Uani 1 1 d . . . . .
H3 H 0.2845 0.3576 1.0151 0.084 Uiso 1 1 calc R U . . .
C4 C 0.4137(11) 0.3240(5) 1.1821(10) 0.081(3) Uani 1 1 d . . . . .
H4 H 0.3507 0.3233 1.2164 0.097 Uiso 1 1 calc R U . . .
C5 C 0.5395(11) 0.3051(5) 1.2498(9) 0.073(3) Uani 1 1 d . . . . .
H5 H 0.5631 0.2914 1.3303 0.087 Uiso 1 1 calc R U . . .
C6 C 0.6398(9) 0.3057(4) 1.1995(7) 0.0527(19) Uani 1 1 d . . . . .
C7 C 0.7726(9) 0.2867(4) 1.2667(7) 0.057(2) Uani 1 1 d . . . . .
H7 H 0.7979 0.2732 1.3476 0.068 Uiso 1 1 calc R U . . .
C8 C 0.8702(9) 0.2870(3) 1.2182(7) 0.053(2) Uani 1 1 d . . . . .
C9 C 1.0024(9) 0.2662(4) 1.2850(9) 0.066(3) Uani 1 1 d . . . . .
H9 H 1.0289 0.2533 1.3666 0.079 Uiso 1 1 calc R U . . .
C10 C 1.0936(10) 0.2642(4) 1.2331(10) 0.073(3) Uani 1 1 d . . . . .
H10 H 1.1804 0.2495 1.2786 0.087 Uiso 1 1 calc R U . . .
C11 C 1.0553(9) 0.2848(4) 1.1092(9) 0.065(2) Uani 1 1 d . . . . .
H11 H 1.1174 0.2829 1.0741 0.078 Uiso 1 1 calc R U . . .
C12 C 0.9296(8) 0.3074(3) 1.0410(7) 0.0494(18) Uani 1 1 d . . . . .
C13 C 0.8313(8) 0.3094(3) 1.0938(7) 0.0447(16) Uani 1 1 d . . . . .
C14 C 0.6994(8) 0.3297(3) 1.0273(7) 0.0453(17) Uani 1 1 d . . . . .
H14 H 0.6752 0.3448 0.9479 0.054 Uiso 1 1 calc R U . . .
C15 C 0.4219(8) 0.3690(3) 0.8826(8) 0.0495(18) Uani 1 1 d . . . . .
C16 C 0.3887(8) 0.3858(4) 0.7777(9) 0.058(2) Uani 1 1 d . . . . .
C17A C 0.391(4) 0.3431(9) 0.534(2) 0.102(9) Uani 0.65(3) 1 d D . P . .
H17A H 0.4812 0.3484 0.5404 0.152 Uiso 0.65(3) 1 calc R U P . .
H17B H 0.3909 0.3124 0.5861 0.152 Uiso 0.65(3) 1 calc R U P . .
H17C H 0.3285 0.3357 0.4484 0.152 Uiso 0.65(3) 1 calc R U P . .
C17B C 0.294(6) 0.3358(14) 0.527(4) 0.102(9) Uani 0.35(3) 1 d D . P . .
H17D H 0.2626 0.3368 0.4368 0.152 Uiso 0.35(3) 1 calc R U P . .
H17E H 0.3781 0.3152 0.5636 0.152 Uiso 0.35(3) 1 calc R U P . .
H17F H 0.2265 0.3184 0.5466 0.152 Uiso 0.35(3) 1 calc R U P . .
C18 C 0.8942(8) 0.3294(4) 0.9169(8) 0.055(2) Uani 1 1 d . . . . .
C19 C 0.8693(9) 0.3475(5) 0.8171(9) 0.067(2) Uani 1 1 d . . . . .
C20A C 1.020(6) 0.362(4) 0.670(8) 0.101(9) Uani 0.27(7) 1 d D . P . .
H20A H 1.0337 0.3743 0.5981 0.152 Uiso 0.27(7) 1 calc R U P . .
H20B H 1.0863 0.3793 0.7444 0.152 Uiso 0.27(7) 1 calc R U P . .
H20C H 1.0305 0.3228 0.6774 0.152 Uiso 0.27(7) 1 calc R U P . .
C20B C 0.980(3) 0.3396(15) 0.619(3) 0.101(9) Uani 0.73(7) 1 d D . P . .
H20D H 0.9792 0.35 0.5401 0.152 Uiso 0.73(7) 1 calc R U P . .
H20E H 1.0671 0.348 0.6863 0.152 Uiso 0.73(7) 1 calc R U P . .
H20F H 0.9626 0.3007 0.6187 0.152 Uiso 0.73(7) 1 calc R U P . .
C21 C 0.6731(12) 0.4371(4) 0.3161(10) 0.075(3) Uani 1 1 d . . . . .
H21 H 0.5991 0.4261 0.331 0.089 Uiso 1 1 calc R U . . .
C22 C 0.6477(11) 0.4584(4) 0.1994(9) 0.066(2) Uani 1 1 d . . . . .
H22 H 0.5584 0.4613 0.1374 0.079 Uiso 1 1 calc R U . . .
C23 C 0.7534(10) 0.4748(4) 0.1759(8) 0.058(2) Uani 1 1 d . . . . .
C24 C 0.8825(11) 0.4728(5) 0.2700(10) 0.081(3) Uani 1 1 d . . . . .
H24 H 0.957 0.4863 0.259 0.098 Uiso 1 1 calc R U . . .
C25 C 0.8979(12) 0.4496(6) 0.3836(10) 0.090(4) Uani 1 1 d . . . . .
H25 H 0.9861 0.4465 0.4474 0.108 Uiso 1 1 calc R U . . .
C26 C 0.7866(9) 0.5244(4) -0.0918(8) 0.057(2) Uani 1 1 d . . . . .
C27 C 0.8706(9) 0.5625(4) -0.1096(9) 0.065(2) Uani 1 1 d . . . . .
H27 H 0.9453 0.5768 -0.0409 0.077 Uiso 1 1 calc R U . . .
C28 C 0.8433(11) 0.5791(4) -0.2288(10) 0.071(3) Uani 1 1 d . . . . .
H28 H 0.8977 0.6065 -0.2394 0.085 Uiso 1 1 calc R U . . .
C29 C 0.6663(11) 0.5196(5) -0.3134(9) 0.075(3) Uani 1 1 d . . . . .
H29 H 0.5976 0.5038 -0.3845 0.09 Uiso 1 1 calc R U . . .
C30 C 0.6819(11) 0.5012(4) -0.1959(9) 0.071(3) Uani 1 1 d . . . . .
H30 H 0.6244 0.4745 -0.1879 0.085 Uiso 1 1 calc R U . . .
N1 N 0.7963(10) 0.4317(4) 0.4069(8) 0.074(2) Uani 1 1 d . . . . .
N2 N 0.7428(9) 0.5580(4) -0.3302(7) 0.069(2) Uani 1 1 d . . . . .
N3 N 0.7193(8) 0.4936(3) 0.0494(7) 0.065(2) Uani 1 1 d . . . . .
N4 N 0.8191(8) 0.5084(4) 0.0352(8) 0.070(2) Uani 1 1 d . . . . .
Te1 Te 0.32787(6) 0.41518(3) 0.59665(6) 0.0605(2) Uani 1 1 d D . . . .
Te2 Te 0.82544(8) 0.38344(4) 0.64517(7) 0.0833(3) Uani 1 1 d D . . . .

loop_
_atom_site_aniso_label
_atom_site_aniso_U_11
_atom_site_aniso_U_22
_atom_site_aniso_U_33
_atom_site_aniso_U_23
_atom_site_aniso_U_13
_atom_site_aniso_U_12
C1 0.049(4) 0.042(4) 0.035(4) -0.006(3) 0.011(3) -0.002(3)
C2 0.055(5) 0.057(5) 0.045(4) -0.008(4) 0.022(4) -0.001(4)
C3 0.066(6) 0.088(7) 0.063(6) -0.006(5) 0.034(5) 0.006(5)
C4 0.073(7) 0.117(9) 0.066(6) -0.011(6) 0.043(6) -0.010(6)
C5 0.085(7) 0.093(8) 0.047(5) 0.000(5) 0.035(5) -0.012(6)
C6 0.063(5) 0.056(5) 0.038(4) -0.003(3) 0.021(4) -0.006(4)
C7 0.073(6) 0.060(5) 0.030(4) 0.006(3) 0.015(4) -0.002(4)
C8 0.060(5) 0.047(4) 0.038(4) 0.005(3) 0.006(4) -0.001(4)
C9 0.055(5) 0.057(5) 0.056(5) 0.017(4) -0.005(4) -0.002(4)
C10 0.049(5) 0.067(6) 0.079(7) 0.013(5) 0.006(5) 0.006(4)
C11 0.045(5) 0.070(6) 0.068(6) 0.006(5) 0.012(4) 0.000(4)
C12 0.048(4) 0.051(4) 0.048(4) -0.001(3) 0.018(4) -0.008(3)
C13 0.050(4) 0.039(4) 0.038(4) 0.002(3) 0.011(3) -0.008(3)
C14 0.049(4) 0.045(4) 0.034(4) -0.002(3) 0.010(3) -0.004(3)
C15 0.048(4) 0.051(5) 0.047(4) -0.002(3) 0.018(4) 0.010(3)
C16 0.046(5) 0.062(5) 0.060(5) -0.004(4) 0.017(4) 0.009(4)
C17A 0.15(3) 0.079(10) 0.070(9) 0.012(8) 0.045(16) 0.041(15)
C17B 0.15(3) 0.079(10) 0.070(9) 0.012(8) 0.045(16) 0.041(15)
C18 0.045(4) 0.068(6) 0.051(5) 0.002(4) 0.020(4) -0.012(4)
C19 0.054(5) 0.092(7) 0.059(5) 0.008(5) 0.028(4) -0.008(5)
C20A 0.128(17) 0.11(2) 0.078(18) 0.028(14) 0.052(15) 0.029(15)
C20B 0.128(17) 0.11(2) 0.078(18) 0.028(14) 0.052(15) 0.029(15)
C21 0.093(8) 0.051(5) 0.084(7) 0.005(5) 0.042(6) 0.003(5)
C22 0.081(7) 0.056(5) 0.061(5) -0.004(4) 0.030(5) -0.004(5)
C23 0.073(6) 0.055(5) 0.048(5) 0.006(4) 0.029(4) 0.012(4)
C24 0.065(6) 0.114(9) 0.068(6) 0.022(6) 0.031(5) 0.017(6)
C25 0.075(7) 0.122(10) 0.060(6) 0.028(6) 0.016(6) 0.028(7)
C26 0.056(5) 0.068(6) 0.051(5) 0.013(4) 0.025(4) 0.020(4)
C27 0.053(5) 0.074(6) 0.062(6) -0.005(5) 0.020(4) 0.000(4)
C28 0.082(7) 0.057(6) 0.077(7) 0.003(5) 0.037(6) 0.000(5)
C29 0.084(7) 0.084(7) 0.041(5) 0.005(5) 0.011(5) -0.006(6)
C30 0.074(6) 0.069(6) 0.065(6) 0.003(5) 0.026(5) -0.008(5)
N1 0.091(6) 0.071(5) 0.069(5) 0.021(4) 0.043(5) 0.020(5)
N2 0.083(6) 0.076(5) 0.050(4) 0.007(4) 0.031(4) 0.008(5)
N3 0.066(5) 0.072(5) 0.054(4) 0.004(4) 0.022(4) 0.007(4)
N4 0.064(5) 0.081(6) 0.066(5) 0.013(4) 0.029(4) 0.013(4)
Te1 0.0638(4) 0.0577(3) 0.0529(3) 0.0046(3) 0.0182(3) 0.0092(3)
Te2 0.0799(5) 0.1155(7) 0.0625(4) 0.0258(4) 0.0381(4) 0.0205(4)

loop_
_atom_type_symbol
_atom_type_description
_atom_type_scat_dispersion_real
_atom_type_scat_dispersion_imag
_atom_type_scat_source
C C 0.0033 0.0016 'International Tables Vol C Tables 4.2.6.8 and 6.1.1.4'
H H 0 0 'International Tables Vol C Tables 4.2.6.8 and 6.1.1.4'
N N 0.0061 0.0033 'International Tables Vol C Tables 4.2.6.8 and 6.1.1.4'
Te Te -0.5308 1.6751 'International Tables Vol C Tables 4.2.6.8 and 6.1.1.4'

loop_
_geom_angle_atom_site_label_1
_geom_angle_atom_site_label_2
_geom_angle_atom_site_label_3
_geom_angle
_geom_angle_site_symmetry_1
_geom_angle_site_symmetry_3
_geom_angle_publ_flag
C14 C1 C6 119.4(7) . . ?
C14 C1 C2 124.0(7) . . ?
C6 C1 C2 116.6(7) . . ?
C3 C2 C15 121.2(8) . . ?
C3 C2 C1 120.5(8) . . ?
C15 C2 C1 118.3(7) . . ?
C2 C3 C4 121.3(10) . . ?
C2 C3 H3 119.3 . . ?
C4 C3 H3 119.3 . . ?
C5 C4 C3 121.6(9) . . ?
C5 C4 H4 119.2 . . ?
C3 C4 H4 119.2 . . ?
C4 C5 C6 120.6(9) . . ?
C4 C5 H5 119.7 . . ?
C6 C5 H5 119.7 . . ?
C7 C6 C5 122.8(8) . . ?
C7 C6 C1 117.9(8) . . ?
C5 C6 C1 119.3(8) . . ?
C6 C7 C8 123.0(7) . . ?
C6 C7 H7 118.5 . . ?
C8 C7 H7 118.5 . . ?
C9 C8 C7 122.6(8) . . ?
C9 C8 C13 119.2(9) . . ?
C7 C8 C13 118.2(7) . . ?
C10 C9 C8 121.5(9) . . ?
C10 C9 H9 119.2 . . ?
C8 C9 H9 119.2 . . ?
C9 C10 C11 119.8(9) . . ?
C9 C10 H10 120.1 . . ?
C11 C10 H10 120.1 . . ?
C12 C11 C10 121.4(9) . . ?
C12 C11 H11 119.3 . . ?
C10 C11 H11 119.3 . . ?
C11 C12 C18 120.5(8) . . ?
C11 C12 C13 119.6(8) . . ?
C18 C12 C13 119.8(7) . . ?
C14 C13 C8 119.0(7) . . ?
C14 C13 C12 122.6(7) . . ?
C8 C13 C12 118.3(7) . . ?
C1 C14 C13 122.5(7) . . ?
C1 C14 H14 118.8 . . ?
C13 C14 H14 118.8 . . ?
C16 C15 C2 178.2(9) . . ?
C15 C16 Te1 178.9(8) . . ?
Te1 C17A H17A 109.5 . . ?
Te1 C17A H17B 109.5 . . ?
H17A C17A H17B 109.5 . . ?
Te1 C17A H17C 109.5 . . ?
H17A C17A H17C 109.5 . . ?
H17B C17A H17C 109.5 . . ?
Te1 C17B H17D 109.5 . . ?
Te1 C17B H17E 109.5 . . ?
H17D C17B H17E 109.5 . . ?
Te1 C17B H17F 109.5 . . ?
H17D C17B H17F 109.5 . . ?
H17E C17B H17F 109.5 . . ?
C19 C18 C12 178.1(9) . . ?
C18 C19 Te2 177.1(10) . . ?
Te2 C20A H20A 109.5 . . ?
Te2 C20A H20B 109.5 . . ?
H20A C20A H20B 109.5 . . ?
Te2 C20A H20C 109.5 . . ?
H20A C20A H20C 109.5 . . ?
H20B C20A H20C 109.5 . . ?
Te2 C20B H20D 109.5 . . ?
Te2 C20B H20E 109.5 . . ?
H20D C20B H20E 109.5 . . ?
Te2 C20B H20F 109.5 . . ?
H20D C20B H20F 109.5 . . ?
H20E C20B H20F 109.5 . . ?
N1 C21 C22 123.2(11) . . ?
N1 C21 H21 118.4 . . ?
C22 C21 H21 118.4 . . ?
C23 C22 C21 119.4(10) . . ?
C23 C22 H22 120.3 . . ?
C21 C22 H22 120.3 . . ?
C22 C23 C24 119.3(9) . . ?
C22 C23 N3 116.2(9) . . ?
C24 C23 N3 124.5(9) . . ?
C23 C24 C25 116.9(10) . . ?
C23 C24 H24 121.6 . . ?
C25 C24 H24 121.6 . . ?
N1 C25 C24 124.6(10) . . ?
N1 C25 H25 117.7 . . ?
C24 C25 H25 117.7 . . ?
C27 C26 C30 118.9(8) . . ?
C27 C26 N4 117.3(9) . . ?
C30 C26 N4 123.7(9) . . ?
C28 C27 C26 119.4(9) . . ?
C28 C27 H27 120.3 . . ?
C26 C27 H27 120.3 . . ?
N2 C28 C27 122.8(10) . . ?
N2 C28 H28 118.6 . . ?
C27 C28 H28 118.6 . . ?
N2 C29 C30 124.1(9) . . ?
N2 C29 H29 117.9 . . ?
C30 C29 H29 117.9 . . ?
C26 C30 C29 116.8(9) . . ?
C26 C30 H30 121.6 . . ?
C29 C30 H30 121.6 . . ?
C21 N1 C25 116.5(9) . . ?
C29 N2 C28 117.7(8) . . ?
N4 N3 C23 112.7(8) . . ?
N3 N4 C26 112.9(8) . . ?
C17B Te1 C16 90.8(12) . . ?
C17B Te1 C17A 28.3(14) . . ?
C16 Te1 C17A 93.7(6) . . ?
C19 Te2 C20A 88.1(19) . . ?
C19 Te2 C20B 93.9(7) . . ?
C20A Te2 C20B 22(2) . . ?

loop_
_geom_bond_atom_site_label_1
_geom_bond_atom_site_label_2
_geom_bond_distance
_geom_bond_site_symmetry_2
_geom_bond_publ_flag
C1 C14 1.380(11) . ?
C1 C6 1.452(10) . ?
C1 C2 1.453(11) . ?
C2 C3 1.365(12) . ?
C2 C15 1.427(11) . ?
C3 C4 1.404(14) . ?
C3 H3 0.93 . ?
C4 C5 1.329(15) . ?
C4 H4 0.93 . ?
C5 C6 1.443(13) . ?
C5 H5 0.93 . ?
C6 C7 1.388(12) . ?
C7 C8 1.401(12) . ?
C7 H7 0.93 . ?
C8 C9 1.397(12) . ?
C8 C13 1.444(10) . ?
C9 C10 1.367(14) . ?
C9 H9 0.93 . ?
C10 C11 1.423(13) . ?
C10 H10 0.93 . ?
C11 C12 1.362(11) . ?
C11 H11 0.93 . ?
C12 C18 1.443(11) . ?
C12 C13 1.445(11) . ?
C13 C14 1.391(11) . ?
C14 H14 0.93 . ?
C15 C16 1.198(11) . ?
C16 Te1 2.067(9) . ?
C17A Te1 2.119(18) . ?
C17A H17A 0.96 . ?
C17A H17B 0.96 . ?
C17A H17C 0.96 . ?
C17B Te1 2.07(3) . ?
C17B H17D 0.96 . ?
C17B H17E 0.96 . ?
C17B H17F 0.96 . ?
C18 C19 1.172(12) . ?
C19 Te2 2.061(9) . ?
C20A Te2 2.07(4) . ?
C20A H20A 0.96 . ?
C20A H20B 0.96 . ?
C20A H20C 0.96 . ?
C20B Te2 2.111(18) . ?
C20B H20D 0.96 . ?
C20B H20E 0.96 . ?
C20B H20F 0.96 . ?
C21 N1 1.309(13) . ?
C21 C22 1.378(13) . ?
C21 H21 0.93 . ?
C22 C23 1.348(13) . ?
C22 H22 0.93 . ?
C23 C24 1.361(13) . ?
C23 N3 1.445(11) . ?
C24 C25 1.392(14) . ?
C24 H24 0.93 . ?
C25 N1 1.316(14) . ?
C25 H25 0.93 . ?
C26 C27 1.375(13) . ?
C26 C30 1.382(13) . ?
C26 N4 1.433(11) . ?
C27 C28 1.365(13) . ?
C27 H27 0.93 . ?
C28 N2 1.324(13) . ?
C28 H28 0.93 . ?
C29 N2 1.316(13) . ?
C29 C30 1.393(13) . ?
C29 H29 0.93 . ?
C30 H30 0.93 . ?
N3 N4 1.216(11) . ?

loop_
_geom_torsion_atom_site_label_1
_geom_torsion_atom_site_label_2
_geom_torsion_atom_site_label_3
_geom_torsion_atom_site_label_4
_geom_torsion
_geom_torsion_site_symmetry_1
_geom_torsion_site_symmetry_2
_geom_torsion_site_symmetry_3
_geom_torsion_site_symmetry_4
_geom_torsion_publ_flag
C14 C1 C2 C3 -179.6(8) . . . . ?
C6 C1 C2 C3 1.5(12) . . . . ?
C14 C1 C2 C15 0.1(12) . . . . ?
C6 C1 C2 C15 -178.8(7) . . . . ?
C15 C2 C3 C4 -179.8(9) . . . . ?
C1 C2 C3 C4 -0.1(15) . . . . ?
C2 C3 C4 C5 -0.7(18) . . . . ?
C3 C4 C5 C6 0.1(18) . . . . ?
C4 C5 C6 C7 179.6(10) . . . . ?
C4 C5 C6 C1 1.3(15) . . . . ?
C14 C1 C6 C7 0.6(11) . . . . ?
C2 C1 C6 C7 179.6(7) . . . . ?
C14 C1 C6 C5 179.0(8) . . . . ?
C2 C1 C6 C5 -2.0(11) . . . . ?
C5 C6 C7 C8 179.7(9) . . . . ?
C1 C6 C7 C8 -1.9(13) . . . . ?
C6 C7 C8 C9 -177.9(9) . . . . ?
C6 C7 C8 C13 1.6(13) . . . . ?
C7 C8 C9 C10 176.5(9) . . . . ?
C13 C8 C9 C10 -3.0(14) . . . . ?
C8 C9 C10 C11 1.3(15) . . . . ?
C9 C10 C11 C12 1.0(15) . . . . ?
C10 C11 C12 C18 178.3(9) . . . . ?
C10 C11 C12 C13 -1.5(14) . . . . ?
C9 C8 C13 C14 179.6(8) . . . . ?
C7 C8 C13 C14 0.0(11) . . . . ?
C9 C8 C13 C12 2.4(11) . . . . ?
C7 C8 C13 C12 -177.2(7) . . . . ?
C11 C12 C13 C14 -177.3(8) . . . . ?
C18 C12 C13 C14 2.9(12) . . . . ?
C11 C12 C13 C8 -0.2(11) . . . . ?
C18 C12 C13 C8 180.0(7) . . . . ?
C6 C1 C14 C13 1.0(11) . . . . ?
C2 C1 C14 C13 -177.9(7) . . . . ?
C8 C13 C14 C1 -1.3(11) . . . . ?
C12 C13 C14 C1 175.7(7) . . . . ?
N1 C21 C22 C23 -0.3(15) . . . . ?
C21 C22 C23 C24 -3.5(15) . . . . ?
C21 C22 C23 N3 176.6(8) . . . . ?
C22 C23 C24 C25 4.8(16) . . . . ?
N3 C23 C24 C25 -175.2(10) . . . . ?
C23 C24 C25 N1 -3(2) . . . . ?
C30 C26 C27 C28 4.2(14) . . . . ?
N4 C26 C27 C28 -179.7(9) . . . . ?
C26 C27 C28 N2 -3.6(15) . . . . ?
C27 C26 C30 C29 -1.8(14) . . . . ?
N4 C26 C30 C29 -177.7(9) . . . . ?
N2 C29 C30 C26 -1.4(17) . . . . ?
C22 C21 N1 C25 2.4(16) . . . . ?
C24 C25 N1 C21 -0.8(19) . . . . ?
C30 C29 N2 C28 2.1(17) . . . . ?
C27 C28 N2 C29 0.5(15) . . . . ?
C22 C23 N3 N4 179.1(9) . . . . ?
C24 C23 N3 N4 -0.8(14) . . . . ?
C23 N3 N4 C26 176.9(8) . . . . ?
C27 C26 N4 N3 152.5(9) . . . . ?
C30 C26 N4 N3 -31.6(13) . . . . ?
